data_1544278
loop_
_publ_author_name
'Knopf, Ioana'
'Tofan, Daniel'
'Beetstra, Dirk'
'Al-Nezari, Abdulaziz'
'Al-Bahily, Khalid'
'Cummins, Christopher C.'

_publ_section_title
;
 A family of cis-macrocyclic diphosphines: modular, stereoselective
 synthesis and application in catalytic CO2/ethylene coupling
;
_journal_issue 2
_journal_name_full 'Chem. Sci.'
_journal_page_first 1463
_journal_paper_doi 10.1039/C6SC03614G
_journal_volume 8
_journal_year 2017
_chemical_formula_sum 'C14 H26 P2'
_chemical_formula_weight 256.29
_chemical_name_systematic
; 
 ? 
;
_space_group_crystal_system monoclinic
_space_group_IT_number 14
_space_group_name_Hall '-P 2yn'
_space_group_name_H-M_alt 'P 1 21/n 1'
_symmetry_space_group_name_Hall '-P 2yn'
_symmetry_space_group_name_H-M 'P 1 21/n 1'
_atom_sites_solution_hydrogens mixed
_atom_sites_solution_primary direct
_atom_sites_solution_secondary difmap
_audit_creation_method SHELXL-2013
_audit_update_record
;
2016-05-03 deposited with the CCDC.
2016-10-11 downloaded from the CCDC.
;
_cell_angle_alpha 90
_cell_angle_beta 105.0400(10)
_cell_angle_gamma 90
_cell_formula_units_Z 4
_cell_length_a 8.4848(2)
_cell_length_b 12.9532(3)
_cell_length_c 14.0671(3)
_cell_measurement_reflns_used 9918
_cell_measurement_temperature 100(2)
_cell_measurement_theta_max 69.30
_cell_measurement_theta_min 3.41
_cell_volume 1493.09(6)
_computing_cell_refinement 'SAINT 7.46A (Bruker-AXS, 2011)'
_computing_data_collection 'APEX2 v2011.4.0 (Bruker-AXS, 2011)'
_computing_data_reduction 'SAINT 7.46A (Bruker-AXS, 2011)'
_computing_molecular_graphics 'Bruker SHELXTL'
_computing_publication_material 'Bruker SHELXTL'
_computing_structure_refinement 'SHELXL-2013 (Sheldrick, 2013)'
_computing_structure_solution 'SHELXS-97 (Sheldrick, 2008)'
_diffrn_ambient_temperature 100(2)
_diffrn_detector_area_resol_mean 8.3
_diffrn_measured_fraction_theta_full 1.000
_diffrn_measured_fraction_theta_max 0.996
_diffrn_measurement_device_type 'Bruker Smart APEX CCD'
_diffrn_measurement_method '\f and \w scans'
_diffrn_radiation_type CuK\a
_diffrn_radiation_wavelength 1.54178
_diffrn_reflns_av_R_equivalents 0.0375
_diffrn_reflns_av_unetI/netI 0.0165
_diffrn_reflns_Laue_measured_fraction_full 1.000
_diffrn_reflns_Laue_measured_fraction_max 0.996
_diffrn_reflns_limit_h_max 10
_diffrn_reflns_limit_h_min -10
_diffrn_reflns_limit_k_max 15
_diffrn_reflns_limit_k_min -15
_diffrn_reflns_limit_l_max 17
_diffrn_reflns_limit_l_min -16
_diffrn_reflns_number 30850
_diffrn_reflns_point_group_measured_fraction_full 1.000
_diffrn_reflns_point_group_measured_fraction_max 0.996
_diffrn_reflns_theta_full 67.679
_diffrn_reflns_theta_max 69.789
_diffrn_reflns_theta_min 4.717
_diffrn_source 'fine-focus sealed tube, graphite'
_exptl_absorpt_coefficient_mu 2.421
_exptl_absorpt_correction_T_max 0.8885
_exptl_absorpt_correction_T_min 0.3774
_exptl_absorpt_correction_type multi-scan
_exptl_absorpt_process_details 'SADABS (Sheldrick, 2009)'
_exptl_crystal_colour colourless
_exptl_crystal_density_diffrn 1.140
_exptl_crystal_density_method 'not measured'
_exptl_crystal_description plate
_exptl_crystal_F_000 560
_exptl_crystal_size_max 0.500
_exptl_crystal_size_mid 0.300
_exptl_crystal_size_min 0.050
_refine_diff_density_max 0.805
_refine_diff_density_min -0.224
_refine_diff_density_rms 0.069
_refine_ls_extinction_method none
_refine_ls_goodness_of_fit_ref 1.074
_refine_ls_hydrogen_treatment mixed
_refine_ls_matrix_type full
_refine_ls_number_parameters 175
_refine_ls_number_reflns 2805
_refine_ls_number_restraints 8
_refine_ls_restrained_S_all 1.073
_refine_ls_R_factor_all 0.0421
_refine_ls_R_factor_gt 0.0381
_refine_ls_shift/su_max 0.000
_refine_ls_shift/su_mean 0.000
_refine_ls_structure_factor_coef Fsqd
_refine_ls_weighting_details 'w=1/[\s^2^(Fo^2^)+(0.0636P)^2^+0.7064P] where P=(Fo^2^+2Fc^2^)/3'
_refine_ls_weighting_scheme calc
_refine_ls_wR_factor_gt 0.1018
_refine_ls_wR_factor_ref 0.1067
_reflns_Friedel_coverage 0.000
_reflns_number_gt 2519
_reflns_number_total 2805
_reflns_threshold_expression 'I > 2\s(I)'
_cod_data_source_file c6sc03614g2.cif
_cod_data_source_block D8_12021
_cod_depositor_comments 'Adding full bibliography for 1544277--1544280.cif.'
_cod_database_code 1544278
_shelx_space_group_comment
; 
The symmetry employed for this shelxl refinement is uniquely defined 
by the following loop, which should always be used as a source of 
symmetry information in preference to the above space-group names. 
They are only intended as comments. 
;
_shelx_estimated_absorpt_t_min 0.377
_shelx_estimated_absorpt_t_max 0.889
_shelxl_version_number 2013-4

loop_
_space_group_symop_operation_xyz
'x, y, z'
'-x+1/2, y+1/2, -z+1/2'
'-x, -y, -z'
'x-1/2, -y-1/2, z-1/2'

loop_
_atom_site_label
_atom_site_type_symbol
_atom_site_fract_x
_atom_site_fract_y
_atom_site_fract_z
_atom_site_U_iso_or_equiv
_atom_site_adp_type
_atom_site_occupancy
_atom_site_site_symmetry_order
_atom_site_calc_flag
_atom_site_refinement_flags_posn
_atom_site_refinement_flags_adp
P1 P 0.17191(4) 0.26704(3) 0.77450(3) 0.01750(15) Uani 1 1 d . .
P2 P -0.24818(4) 0.27325(3) 0.99877(3) 0.01807(15) Uani 1 1 d . .
C1 C 0.22783(19) 0.39541(13) 0.73702(12) 0.0236(3) Uani 1 1 d . .
H1A H 0.1975 0.4001 0.6650 0.035 Uiso 1 1 calc R U
H1B H 0.3458 0.4056 0.7621 0.035 Uiso 1 1 calc R U
H1C H 0.1699 0.4488 0.7640 0.035 Uiso 1 1 calc R U
C2 C -0.3070(2) 0.40269(13) 1.03160(12) 0.0254(4) Uani 1 1 d . .
H2A H -0.2786 0.4098 1.1034 0.038 Uiso 1 1 calc R U
H2B H -0.4249 0.4120 1.0052 0.038 Uiso 1 1 calc R U
H2C H -0.2488 0.4552 1.0037 0.038 Uiso 1 1 calc R U
C11 C -0.05285(18) 0.28578(12) 0.73576(12) 0.0198(3) Uani 1 1 d D .
C12 C -0.15609(17) 0.19607(12) 0.75043(11) 0.0176(3) Uani 1 1 d . .
C13 C -0.26344(17) 0.19877(12) 0.80594(11) 0.0171(3) Uani 1 1 d . .
C14 C -0.29265(19) 0.29238(13) 0.86313(11) 0.0200(3) Uani 1 1 d D .
C15 C -0.02332(18) 0.29349(13) 1.03740(12) 0.0208(3) Uani 1 1 d D .
C16 C 0.07931(18) 0.20145(12) 1.02598(11) 0.0189(3) Uani 1 1 d . .
C17 C 0.18548(18) 0.20056(12) 0.96975(11) 0.0190(3) Uani 1 1 d . .
C18 C 0.21564(19) 0.29140(13) 0.90931(12) 0.0217(3) Uani 1 1 d D .
C121 C -0.1316(2) 0.10117(12) 0.69302(12) 0.0232(3) Uani 1 1 d . .
H12A H -0.2016 0.0452 0.7053 0.035 Uiso 1 1 calc R U
H12B H -0.0171 0.0795 0.7141 0.035 Uiso 1 1 calc R U
H12C H -0.1602 0.1174 0.6226 0.035 Uiso 1 1 calc R U
C131 C -0.37533(19) 0.11032(12) 0.81362(12) 0.0223(3) Uani 1 1 d . .
H13A H -0.3527 0.0516 0.7753 0.033 Uiso 1 1 calc R U
H13B H -0.4891 0.1320 0.7878 0.033 Uiso 1 1 calc R U
H13C H -0.3568 0.0900 0.8827 0.033 Uiso 1 1 calc R U
C161 C 0.05605(19) 0.11159(13) 1.08958(12) 0.0233(3) Uani 1 1 d . .
H16A H 0.1221 0.0530 1.0784 0.035 Uiso 1 1 calc R U
H16B H -0.0593 0.0917 1.0726 0.035 Uiso 1 1 calc R U
H16C H 0.0903 0.1318 1.1590 0.035 Uiso 1 1 calc R U
C171 C 0.29363(19) 0.10938(13) 0.96332(12) 0.0239(4) Uani 1 1 d . .
H17A H 0.2732 0.0536 1.0057 0.036 Uiso 1 1 calc R U
H17B H 0.4083 0.1304 0.9850 0.036 Uiso 1 1 calc R U
H17C H 0.2694 0.0850 0.8951 0.036 Uiso 1 1 calc R U
H18B H 0.3343(18) 0.3058(15) 0.9250(14) 0.029 Uiso 1 1 d D U
H14A H -0.234(2) 0.3548(13) 0.8532(14) 0.029 Uiso 1 1 d D U
H11B H -0.069(2) 0.2977(15) 0.6660(11) 0.029 Uiso 1 1 d D U
H14B H -0.4109(18) 0.3099(15) 0.8434(14) 0.029 Uiso 1 1 d D U
H15B H -0.004(2) 0.3075(16) 1.1072(11) 0.029 Uiso 1 1 d D U
H11A H -0.075(2) 0.3486(13) 0.7675(14) 0.029 Uiso 1 1 d D U
H18A H 0.154(2) 0.3548(13) 0.9169(14) 0.029 Uiso 1 1 d D U
H15A H -0.003(3) 0.3573(13) 1.0024(14) 0.029 Uiso 1 1 d D U

loop_
_atom_site_aniso_label
_atom_site_aniso_U_11
_atom_site_aniso_U_22
_atom_site_aniso_U_33
_atom_site_aniso_U_23
_atom_site_aniso_U_13
_atom_site_aniso_U_12
P1 0.0158(2) 0.0216(2) 0.0162(2) 0.00099(13) 0.00592(16) 0.00051(13)
P2 0.0158(2) 0.0231(2) 0.0162(2) -0.00068(14) 0.00576(16) 0.00048(13)
C1 0.0225(8) 0.0258(8) 0.0247(8) 0.0045(6) 0.0101(7) -0.0020(6)
C2 0.0245(8) 0.0284(8) 0.0247(8) -0.0056(7) 0.0091(7) 0.0031(7)
C11 0.0165(7) 0.0214(8) 0.0205(8) 0.0023(6) 0.0031(6) 0.0001(6)
C12 0.0146(7) 0.0213(8) 0.0152(7) -0.0024(6) 0.0009(6) -0.0006(6)
C13 0.0149(7) 0.0195(7) 0.0147(7) 0.0008(6) -0.0001(6) 0.0017(6)
C14 0.0202(8) 0.0227(8) 0.0162(7) 0.0010(6) 0.0031(6) 0.0039(6)
C15 0.0165(7) 0.0257(8) 0.0192(8) -0.0029(6) 0.0026(6) -0.0012(6)
C16 0.0151(7) 0.0242(8) 0.0150(7) -0.0016(6) -0.0003(6) -0.0003(6)
C17 0.0166(7) 0.0245(8) 0.0140(7) -0.0003(6) 0.0006(6) -0.0018(6)
C18 0.0212(8) 0.0259(8) 0.0170(7) -0.0011(6) 0.0033(6) -0.0052(6)
C121 0.0239(8) 0.0240(8) 0.0234(8) -0.0045(6) 0.0091(6) -0.0010(6)
C131 0.0203(7) 0.0240(8) 0.0233(8) 0.0001(6) 0.0069(6) -0.0011(6)
C161 0.0211(8) 0.0294(9) 0.0201(8) 0.0021(6) 0.0067(6) 0.0003(6)
C171 0.0236(8) 0.0281(9) 0.0218(8) 0.0025(6) 0.0094(6) 0.0024(6)

loop_
_atom_type_symbol
_atom_type_description
_atom_type_scat_dispersion_real
_atom_type_scat_dispersion_imag
_atom_type_scat_source
C C 0.0181 0.0091 'International Tables Vol C Tables 4.2.6.8 and 6.1.1.4'
H H 0.0000 0.0000 'International Tables Vol C Tables 4.2.6.8 and 6.1.1.4'
P P 0.2955 0.4335 'International Tables Vol C Tables 4.2.6.8 and 6.1.1.4'

loop_
_geom_angle_atom_site_label_1
_geom_angle_atom_site_label_2
_geom_angle_atom_site_label_3
_geom_angle
C1 P1 C11 96.84(7)
C1 P1 C18 98.07(7)
C11 P1 C18 101.22(7)
C2 P2 C15 97.03(8)
C2 P2 C14 98.02(7)
C15 P2 C14 101.54(7)
P1 C1 H1A 109.5
P1 C1 H1B 109.5
H1A C1 H1B 109.5
P1 C1 H1C 109.5
H1A C1 H1C 109.5
H1B C1 H1C 109.5
P2 C2 H2A 109.5
P2 C2 H2B 109.5
H2A C2 H2B 109.5
P2 C2 H2C 109.5
H2A C2 H2C 109.5
H2B C2 H2C 109.5
C12 C11 P1 116.72(11)
C12 C11 H11B 109.2(12)
P1 C11 H11B 100.5(12)
C12 C11 H11A 113.4(12)
P1 C11 H11A 106.4(12)
H11B C11 H11A 109.8(17)
C13 C12 C11 124.52(14)
C13 C12 C121 122.54(14)
C11 C12 C121 112.91(13)
C12 C13 C131 123.71(14)
C12 C13 C14 124.01(14)
C131 C13 C14 112.20(13)
C13 C14 P2 114.90(11)
C13 C14 H14A 115.2(11)
P2 C14 H14A 106.3(12)
C13 C14 H14B 109.1(12)
P2 C14 H14B 103.8(11)
H14A C14 H14B 106.7(16)
C16 C15 P2 115.69(11)
C16 C15 H15B 107.9(12)
P2 C15 H15B 102.1(12)
C16 C15 H15A 115.0(12)
P2 C15 H15A 105.5(12)
H15B C15 H15A 109.8(17)
C17 C16 C15 124.23(15)
C17 C16 C161 123.50(15)
C15 C16 C161 112.19(13)
C16 C17 C18 124.14(15)
C16 C17 C171 123.46(15)
C18 C17 C171 112.35(13)
C17 C18 P1 115.00(11)
C17 C18 H18B 109.4(12)
P1 C18 H18B 100.4(12)
C17 C18 H18A 114.4(11)
P1 C18 H18A 106.1(11)
H18B C18 H18A 110.7(16)
C12 C121 H12A 109.5
C12 C121 H12B 109.5
H12A C121 H12B 109.5
C12 C121 H12C 109.5
H12A C121 H12C 109.5
H12B C121 H12C 109.5
C13 C131 H13A 109.5
C13 C131 H13B 109.5
H13A C131 H13B 109.5
C13 C131 H13C 109.5
H13A C131 H13C 109.5
H13B C131 H13C 109.5
C16 C161 H16A 109.5
C16 C161 H16B 109.5
H16A C161 H16B 109.5
C16 C161 H16C 109.5
H16A C161 H16C 109.5
H16B C161 H16C 109.5
C17 C171 H17A 109.5
C17 C171 H17B 109.5
H17A C171 H17B 109.5
C17 C171 H17C 109.5
H17A C171 H17C 109.5
H17B C171 H17C 109.5

loop_
_geom_bond_atom_site_label_1
_geom_bond_atom_site_label_2
_geom_bond_distance
P1 C1 1.8433(16)
P1 C11 1.8583(16)
P1 C18 1.8624(16)
P2 C2 1.8421(17)
P2 C15 1.8617(16)
P2 C14 1.8630(16)
C1 H1A 0.9800
C1 H1B 0.9800
C1 H1C 0.9800
C2 H2A 0.9800
C2 H2B 0.9800
C2 H2C 0.9800
C11 C12 1.501(2)
C11 H11B 0.967(15)
C11 H11A 0.970(15)
C12 C13 1.345(2)
C12 C121 1.514(2)
C13 C131 1.510(2)
C13 C14 1.511(2)
C14 H14A 0.980(15)
C14 H14B 0.995(15)
C15 C16 1.509(2)
C15 H15B 0.970(14)
C15 H15A 0.999(15)
C16 C17 1.344(2)
C16 C161 1.512(2)
C17 C18 1.512(2)
C17 C171 1.513(2)
C18 H18B 0.991(15)
C18 H18A 0.995(15)
C121 H12A 0.9800
C121 H12B 0.9800
C121 H12C 0.9800
C131 H13A 0.9800
C131 H13B 0.9800
C131 H13C 0.9800
C161 H16A 0.9800
C161 H16B 0.9800
C161 H16C 0.9800
C171 H17A 0.9800
C171 H17B 0.9800
C171 H17C 0.9800
